data_4070138
loop_
_publ_author_name
'Tikhonova, Irina A.'
'Gribanyov, Dmitry A.'
'Tugashov, Kirill I.'
'Dolgushin, Fedor M.'
'Smol&#x2019;yakov, Alexandr F.'
'Peregudov, Alexandr S.'
'Klemenkova, Zinaida S.'
'Shur, Vladimir B.'

_publ_section_title
;
 Complexation of [12]Crown-4, [18]Crown-6, and 1,3,5-Trioxane with Cyclic
 Trimeric Perfluoro-o-phenylenemercury. Synthesis and Structures of the
 First Complexes of Crown Ethers with an Anticrown
;
_journal_issue 22
_journal_name_full Organometallics
_journal_page_first 6567
_journal_paper_doi 10.1021/om900626j
_journal_volume 28
_journal_year 2009
_chemical_formula_moiety 'C44 H16 F24 Hg6 O4'
_chemical_formula_sum 'C44 H16 F24 Hg6 O4'
_chemical_formula_weight 2268.11
_chemical_name_systematic
; 
 ? 
;
_space_group_IT_number 14
_symmetry_cell_setting monoclinic
_symmetry_space_group_name_Hall '-P 2yn'
_symmetry_space_group_name_H-M 'P 1 21/n 1'
_atom_sites_solution_hydrogens geom
_atom_sites_solution_primary direct
_atom_sites_solution_secondary difmap
_audit_creation_method SHELXL-97
_cell_angle_alpha 90.00
_cell_angle_beta 96.1120(10)
_cell_angle_gamma 90.00
_cell_formula_units_Z 2
_cell_length_a 11.4171(6)
_cell_length_b 14.1322(7)
_cell_length_c 14.3817(7)
_cell_measurement_reflns_used 8792
_cell_measurement_temperature 100(2)
_cell_measurement_theta_max 34.48
_cell_measurement_theta_min 2.30
_cell_volume 2307.3(2)
_computing_cell_refinement 'Bruker SMART'
_computing_data_collection 'Bruker SMART'
_computing_data_reduction 'Bruker SAINT'
_computing_molecular_graphics 'Bruker SHELXTL'
_computing_publication_material 'Bruker SHELXTL'
_computing_structure_refinement 'SHELXL-97 (Sheldrick, 1997)'
_computing_structure_solution 'SHELXS-97 (Sheldrick, 1990)'
_diffrn_ambient_temperature 100(2)
_diffrn_measured_fraction_theta_full 0.996
_diffrn_measured_fraction_theta_max 0.996
_diffrn_measurement_device_type 'Bruker SMART APEX II CCD area detector'
_diffrn_measurement_method 'phi and omega scans'
_diffrn_radiation_monochromator graphite
_diffrn_radiation_source 'fine-focus sealed tube'
_diffrn_radiation_type MoK\a
_diffrn_radiation_wavelength 0.71073
_diffrn_reflns_av_R_equivalents 0.0515
_diffrn_reflns_av_sigmaI/netI 0.0402
_diffrn_reflns_limit_h_max 16
_diffrn_reflns_limit_h_min -16
_diffrn_reflns_limit_k_max 19
_diffrn_reflns_limit_k_min -19
_diffrn_reflns_limit_l_max 20
_diffrn_reflns_limit_l_min -20
_diffrn_reflns_number 29611
_diffrn_reflns_theta_full 30.00
_diffrn_reflns_theta_max 30.00
_diffrn_reflns_theta_min 2.17
_exptl_absorpt_coefficient_mu 20.031
_exptl_absorpt_correction_T_max 0.1496
_exptl_absorpt_correction_T_min 0.0329
_exptl_absorpt_correction_type integration
_exptl_absorpt_process_details 'APEX II'
_exptl_crystal_colour colourless
_exptl_crystal_density_diffrn 3.265
_exptl_crystal_density_method 'not measured'
_exptl_crystal_description prism
_exptl_crystal_F_000 2016
_exptl_crystal_size_max 0.28
_exptl_crystal_size_mid 0.27
_exptl_crystal_size_min 0.19
_refine_diff_density_max 1.264
_refine_diff_density_min -1.304
_refine_diff_density_rms 0.204
_refine_ls_extinction_method none
_refine_ls_goodness_of_fit_ref 1.023
_refine_ls_hydrogen_treatment constr
_refine_ls_matrix_type full
_refine_ls_number_parameters 352
_refine_ls_number_reflns 6701
_refine_ls_number_restraints 0
_refine_ls_restrained_S_all 1.023
_refine_ls_R_factor_all 0.0329
_refine_ls_R_factor_gt 0.0248
_refine_ls_shift/su_max 0.002
_refine_ls_shift/su_mean 0.000
_refine_ls_structure_factor_coef Fsqd
_refine_ls_weighting_details 'calc w=1/[\s^2^(Fo^2^)+(0.0144P)^2^+1.7203P] where P=(Fo^2^+2Fc^2^)/3'
_refine_ls_weighting_scheme calc
_refine_ls_wR_factor_gt 0.0501
_refine_ls_wR_factor_ref 0.0524
_reflns_number_gt 5820
_reflns_number_total 6701
_reflns_threshold_expression >2sigma(I)
_cod_data_source_file om900626j_si_001.cif
_cod_data_source_block face
_cod_depositor_comments
;
The following automatic conversions were performed:

'_symmetry_cell_setting' value 'Monoclinic' changed to 'monoclinic'
according to /home/saulius/struct/CIF-dictionaries/cif_core.dic
dictionary named 'cif_core.dic' version 2.4.2 from 2011-04-26.

Automatic conversion script
Id: cif_fix_values 1715 2011-07-08 13:25:40Z adriana 
;
_cod_original_sg_symbol_H-M 'P 21/n'
_cod_database_code 4070138

loop_
_symmetry_equiv_pos_as_xyz
'x, y, z'
'-x+1/2, y+1/2, -z+1/2'
'-x, -y, -z'
'x-1/2, -y-1/2, z-1/2'

loop_
_atom_site_label
_atom_site_type_symbol
_atom_site_fract_x
_atom_site_fract_y
_atom_site_fract_z
_atom_site_U_iso_or_equiv
_atom_site_adp_type
_atom_site_occupancy
_atom_site_symmetry_multiplicity
_atom_site_calc_flag
_atom_site_refinement_flags
Hg1 Hg 0.799277(15) -0.078024(12) 0.929435(12) 0.01558(4) Uani 1 1 d .
Hg2 Hg 0.882222(15) 0.104490(12) 1.099529(12) 0.01460(4) Uani 1 1 d .
Hg3 Hg 0.918065(15) 0.144373(12) 0.855227(11) 0.01423(4) Uani 1 1 d .
F3 F 0.8426(3) 0.0202(2) 1.29754(19) 0.0261(6) Uani 1 1 d .
F4 F 0.7681(3) -0.1499(2) 1.3526(2) 0.0317(7) Uani 1 1 d .
F5 F 0.7157(3) -0.2890(2) 1.2250(2) 0.0307(7) Uani 1 1 d .
F6 F 0.7243(3) -0.25486(19) 1.0411(2) 0.0253(6) Uani 1 1 d .
F9 F 1.0372(3) 0.3437(2) 0.84289(19) 0.0242(6) Uani 1 1 d .
F10 F 1.1229(3) 0.4698(2) 0.9727(2) 0.0267(7) Uani 1 1 d .
F11 F 1.0968(3) 0.4403(2) 1.1563(2) 0.0279(7) Uani 1 1 d .
F12 F 0.9911(3) 0.2816(2) 1.20937(19) 0.0247(6) Uani 1 1 d .
F15 F 0.7544(3) -0.2052(2) 0.7492(2) 0.0267(7) Uani 1 1 d .
F16 F 0.7888(3) -0.1770(2) 0.5690(2) 0.0297(7) Uani 1 1 d .
F17 F 0.8763(3) -0.0103(2) 0.5129(2) 0.0301(7) Uani 1 1 d .
F18 F 0.9310(3) 0.1292(2) 0.6389(2) 0.0279(7) Uani 1 1 d .
C1 C 0.7900(4) -0.0978(3) 1.0717(3) 0.0170(9) Uani 1 1 d .
C2 C 0.8210(4) -0.0257(3) 1.1375(3) 0.0171(9) Uani 1 1 d .
C3 C 0.8127(4) -0.0458(4) 1.2311(3) 0.0210(10) Uani 1 1 d .
C4 C 0.7764(4) -0.1328(4) 1.2608(4) 0.0227(10) Uani 1 1 d .
C5 C 0.7482(4) -0.2035(3) 1.1962(4) 0.0227(10) Uani 1 1 d .
C6 C 0.7538(4) -0.1843(3) 1.1026(4) 0.0199(10) Uani 1 1 d .
C7 C 0.9563(4) 0.2272(3) 1.0524(3) 0.0166(9) Uani 1 1 d .
C8 C 0.9683(4) 0.2440(3) 0.9567(3) 0.0149(9) Uani 1 1 d .
C9 C 1.0230(4) 0.3250(3) 0.9334(3) 0.0169(9) Uani 1 1 d .
C10 C 1.0678(4) 0.3910(3) 0.9990(3) 0.0190(9) Uani 1 1 d .
C11 C 1.0558(4) 0.3760(4) 1.0909(3) 0.0212(10) Uani 1 1 d .
C12 C 1.0007(4) 0.2944(3) 1.1169(3) 0.0182(9) Uani 1 1 d .
C13 C 0.8701(4) 0.0367(3) 0.7614(3) 0.0169(9) Uani 1 1 d .
C14 C 0.8247(4) -0.0514(3) 0.7912(3) 0.0182(9) Uani 1 1 d .
C15 C 0.7984(4) -0.1205(3) 0.7245(4) 0.0205(10) Uani 1 1 d .
C16 C 0.8151(4) -0.1073(4) 0.6313(4) 0.0239(11) Uani 1 1 d .
C17 C 0.8603(4) -0.0228(4) 0.6035(3) 0.0205(10) Uani 1 1 d .
C18 C 0.8861(4) 0.0469(3) 0.6686(3) 0.0189(9) Uani 1 1 d .
O1 O 0.5546(3) -0.0576(2) 0.8912(2) 0.0200(7) Uani 1 1 d .
O2 O 0.6342(3) 0.1156(2) 0.9918(2) 0.0180(7) Uani 1 1 d .
C19 C 0.4738(5) -0.1339(3) 0.8724(3) 0.0224(10) Uani 1 1 d .
H19A H 0.5104 -0.1828 0.8356 0.027 Uiso 1 1 calc R
H19B H 0.4025 -0.1103 0.8343 0.027 Uiso 1 1 calc R
C20 C 0.5026(4) 0.0339(3) 0.8731(3) 0.0181(9) Uani 1 1 d .
H20A H 0.4382 0.0440 0.9130 0.022 Uiso 1 1 calc R
H20B H 0.4692 0.0384 0.8068 0.022 Uiso 1 1 calc R
C21 C 0.5972(4) 0.1080(3) 0.8943(3) 0.0197(10) Uani 1 1 d .
H21A H 0.6660 0.0917 0.8609 0.024 Uiso 1 1 calc R
H21B H 0.5668 0.1701 0.8707 0.024 Uiso 1 1 calc R
C22 C 0.5615(4) 0.1779(3) 1.0393(3) 0.0204(10) Uani 1 1 d .
H22A H 0.4899 0.1938 0.9972 0.024 Uiso 1 1 calc R
H22B H 0.6049 0.2375 1.0550 0.024 Uiso 1 1 calc R

loop_
_atom_site_aniso_label
_atom_site_aniso_U_11
_atom_site_aniso_U_22
_atom_site_aniso_U_33
_atom_site_aniso_U_23
_atom_site_aniso_U_13
_atom_site_aniso_U_12
Hg1 0.01471(8) 0.01503(8) 0.01682(8) -0.00004(6) 0.00087(6) 0.00126(6)
Hg2 0.01495(8) 0.01547(8) 0.01331(8) 0.00090(6) 0.00120(6) 0.00058(6)
Hg3 0.01553(8) 0.01427(8) 0.01277(8) -0.00195(6) 0.00099(6) 0.00013(6)
F3 0.0298(16) 0.0318(17) 0.0165(14) 0.0018(12) 0.0011(12) 0.0010(13)
F4 0.0396(19) 0.0345(18) 0.0218(16) 0.0105(13) 0.0068(14) 0.0039(14)
F5 0.0318(17) 0.0203(15) 0.0420(19) 0.0137(14) 0.0134(14) 0.0032(13)
F6 0.0230(15) 0.0174(14) 0.0356(17) -0.0005(12) 0.0029(13) 0.0006(11)
F9 0.0359(17) 0.0228(15) 0.0151(14) 0.0022(11) 0.0081(12) -0.0047(12)
F10 0.0325(17) 0.0189(14) 0.0298(16) -0.0016(12) 0.0088(13) -0.0086(12)
F11 0.0308(17) 0.0291(17) 0.0240(16) -0.0138(13) 0.0043(13) -0.0114(13)
F12 0.0292(16) 0.0321(16) 0.0128(13) -0.0045(12) 0.0017(12) -0.0060(13)
F15 0.0318(17) 0.0199(15) 0.0279(16) -0.0058(12) 0.0011(13) -0.0054(12)
F16 0.0281(16) 0.0330(17) 0.0288(17) -0.0202(13) 0.0063(13) -0.0054(14)
F17 0.0316(17) 0.0451(19) 0.0147(14) -0.0083(13) 0.0080(12) -0.0096(14)
F18 0.0372(18) 0.0268(16) 0.0209(15) 0.0008(12) 0.0088(13) -0.0108(13)
C1 0.014(2) 0.018(2) 0.019(2) 0.0035(17) 0.0021(17) 0.0056(17)
C2 0.014(2) 0.019(2) 0.018(2) 0.0047(18) 0.0005(17) 0.0031(17)
C3 0.015(2) 0.025(2) 0.023(2) 0.002(2) 0.0004(18) 0.0090(19)
C4 0.023(2) 0.022(2) 0.024(3) 0.010(2) 0.006(2) 0.009(2)
C5 0.014(2) 0.019(2) 0.036(3) 0.011(2) 0.005(2) 0.0046(18)
C6 0.014(2) 0.019(2) 0.027(3) -0.0037(19) 0.0013(18) 0.0019(18)
C7 0.014(2) 0.016(2) 0.019(2) -0.0027(17) -0.0024(17) 0.0030(17)
C8 0.015(2) 0.013(2) 0.016(2) -0.0017(16) 0.0009(17) 0.0051(16)
C9 0.017(2) 0.017(2) 0.017(2) 0.0032(17) 0.0046(17) 0.0045(18)
C10 0.018(2) 0.016(2) 0.023(2) -0.0018(18) 0.0052(19) 0.0002(18)
C11 0.019(2) 0.022(2) 0.023(2) -0.0084(19) 0.0022(19) -0.0035(19)
C12 0.015(2) 0.024(2) 0.016(2) -0.0001(18) 0.0041(17) 0.0004(18)
C13 0.016(2) 0.020(2) 0.015(2) -0.0041(17) 0.0042(17) 0.0009(17)
C14 0.016(2) 0.018(2) 0.020(2) -0.0004(18) -0.0011(18) 0.0003(17)
C15 0.016(2) 0.019(2) 0.026(3) -0.0037(19) 0.0016(19) -0.0002(18)
C16 0.022(3) 0.027(3) 0.022(2) -0.014(2) 0.001(2) -0.003(2)
C17 0.019(2) 0.029(3) 0.014(2) -0.0054(19) 0.0056(18) -0.0006(19)
C18 0.017(2) 0.021(2) 0.018(2) -0.0034(18) -0.0019(18) -0.0026(18)
O1 0.0176(17) 0.0161(16) 0.0258(18) 0.0044(13) 0.0000(14) 0.0010(13)
O2 0.0139(15) 0.0248(17) 0.0149(16) 0.0025(13) -0.0005(12) 0.0016(13)
C19 0.026(3) 0.021(2) 0.019(2) -0.0010(19) 0.000(2) -0.002(2)
C20 0.019(2) 0.023(2) 0.012(2) 0.0012(18) -0.0007(17) 0.0026(18)
C21 0.023(2) 0.020(2) 0.016(2) 0.0057(18) 0.0027(19) 0.0039(19)
C22 0.025(2) 0.017(2) 0.019(2) 0.0008(18) 0.0040(19) -0.0019(19)

loop_
_atom_type_symbol
_atom_type_description
_atom_type_scat_dispersion_real
_atom_type_scat_dispersion_imag
_atom_type_scat_source
C C 0.0033 0.0016 'International Tables Vol C Tables 4.2.6.8 and 6.1.1.4'
H H 0.0000 0.0000 'International Tables Vol C Tables 4.2.6.8 and 6.1.1.4'
O O 0.0106 0.0060 'International Tables Vol C Tables 4.2.6.8 and 6.1.1.4'
F F 0.0171 0.0103 'International Tables Vol C Tables 4.2.6.8 and 6.1.1.4'
Hg Hg -2.3894 9.2266 'International Tables Vol C Tables 4.2.6.8 and 6.1.1.4'

loop_
_geom_angle_atom_site_label_1
_geom_angle_atom_site_label_2
_geom_angle_atom_site_label_3
_geom_angle
_geom_angle_site_symmetry_1
_geom_angle_site_symmetry_3
C14 Hg1 C1 174.17(18) . .
C2 Hg2 C7 173.55(18) . .
C8 Hg3 C13 175.61(18) . .
C6 C1 C2 119.1(4) . .
C6 C1 Hg1 119.0(4) . .
C2 C1 Hg1 121.9(3) . .
C3 C2 C1 117.6(4) . .
C3 C2 Hg2 120.0(4) . .
C1 C2 Hg2 122.3(3) . .
F3 C3 C4 117.2(4) . .
F3 C3 C2 120.3(4) . .
C4 C3 C2 122.5(5) . .
F4 C4 C5 119.4(4) . .
F4 C4 C3 121.0(5) . .
C5 C4 C3 119.5(5) . .
F5 C5 C4 119.8(5) . .
F5 C5 C6 121.4(5) . .
C4 C5 C6 118.9(4) . .
F6 C6 C1 120.4(4) . .
F6 C6 C5 117.3(4) . .
C1 C6 C5 122.3(5) . .
C12 C7 C8 118.0(4) . .
C12 C7 Hg2 119.1(3) . .
C8 C7 Hg2 122.9(3) . .
C9 C8 C7 118.3(4) . .
C9 C8 Hg3 119.9(3) . .
C7 C8 Hg3 121.5(3) . .
F9 C9 C8 120.4(4) . .
F9 C9 C10 116.7(4) . .
C8 C9 C10 122.9(4) . .
F10 C10 C11 119.9(4) . .
F10 C10 C9 120.9(4) . .
C11 C10 C9 119.2(4) . .
F11 C11 C10 120.4(4) . .
F11 C11 C12 120.3(4) . .
C10 C11 C12 119.3(4) . .
F12 C12 C11 117.5(4) . .
F12 C12 C7 120.2(4) . .
C11 C12 C7 122.2(4) . .
C18 C13 C14 118.2(4) . .
C18 C13 Hg3 120.2(3) . .
C14 C13 Hg3 121.5(3) . .
C15 C14 C13 117.8(4) . .
C15 C14 Hg1 119.7(4) . .
C13 C14 Hg1 122.5(3) . .
F15 C15 C14 120.0(4) . .
F15 C15 C16 117.7(4) . .
C14 C15 C16 122.3(5) . .
F16 C16 C17 120.4(5) . .
F16 C16 C15 120.1(5) . .
C17 C16 C15 119.5(4) . .
F17 C17 C18 121.7(5) . .
F17 C17 C16 119.3(4) . .
C18 C17 C16 119.0(4) . .
F18 C18 C17 117.5(4) . .
F18 C18 C13 119.3(4) . .
C17 C18 C13 123.2(5) . .
C19 O1 C20 113.6(4) . .
C21 O2 C22 112.9(3) . .
O1 C19 C22 112.2(4) . 3_657
O1 C19 H19A 109.2 . .
C22 C19 H19A 109.2 3_657 .
O1 C19 H19B 109.2 . .
C22 C19 H19B 109.2 3_657 .
H19A C19 H19B 107.9 . .
O1 C20 C21 108.3(4) . .
O1 C20 H20A 110.0 . .
C21 C20 H20A 110.0 . .
O1 C20 H20B 110.0 . .
C21 C20 H20B 110.0 . .
H20A C20 H20B 108.4 . .
O2 C21 C20 112.4(4) . .
O2 C21 H21A 109.1 . .
C20 C21 H21A 109.1 . .
O2 C21 H21B 109.1 . .
C20 C21 H21B 109.1 . .
H21A C21 H21B 107.9 . .
O2 C22 C19 111.6(4) . 3_657
O2 C22 H22A 109.3 . .
C19 C22 H22A 109.3 3_657 .
O2 C22 H22B 109.3 . .
C19 C22 H22B 109.3 3_657 .
H22A C22 H22B 108.0 . .

loop_
_geom_bond_atom_site_label_1
_geom_bond_atom_site_label_2
_geom_bond_distance
_geom_bond_site_symmetry_2
Hg1 C14 2.074(5) .
Hg1 C1 2.079(5) .
Hg2 C2 2.062(5) .
Hg2 C7 2.074(5) .
Hg3 C8 2.065(4) .
Hg3 C13 2.069(5) .
F3 C3 1.353(6) .
F4 C4 1.356(6) .
F5 C5 1.343(5) .
F6 C6 1.351(5) .
F9 C9 1.355(5) .
F10 C10 1.353(5) .
F11 C11 1.356(5) .
F12 C12 1.357(5) .
F15 C15 1.360(6) .
F16 C16 1.344(5) .
F17 C17 1.346(5) .
F18 C18 1.358(5) .
C1 C6 1.379(7) .
C1 C2 1.410(7) .
C2 C3 1.389(7) .
C3 C4 1.379(7) .
C4 C5 1.379(7) .
C5 C6 1.381(7) .
C7 C12 1.386(6) .
C7 C8 1.417(6) .
C8 C9 1.362(6) .
C9 C10 1.385(7) .
C10 C11 1.359(7) .
C11 C12 1.384(7) .
C13 C18 1.373(6) .
C13 C14 1.432(6) .
C14 C15 1.380(7) .
C15 C16 1.386(7) .
C16 C17 1.376(7) .
C17 C18 1.371(6) .
O1 C19 1.425(6) .
O1 C20 1.435(5) .
O2 C21 1.426(5) .
O2 C22 1.432(6) .
C19 C22 1.507(7) 3_657
C19 H19A 0.9900 .
C19 H19B 0.9900 .
C20 C21 1.512(7) .
C20 H20A 0.9900 .
C20 H20B 0.9900 .
C21 H21A 0.9900 .
C21 H21B 0.9900 .
C22 C19 1.507(7) 3_657
C22 H22A 0.9900 .
C22 H22B 0.9900 .
